data_1503278
loop_
_publ_author_name
'Suzuki, Shuichi'
'Fukui, Kozo'
'Fuyuhiro, Akira'
'Sato, Kazunobu'
'Takui, Takeji'
'Nakasuji, Kazuhiro'
'Morita, Yasushi'

_publ_section_title
;
 Hexaazaphenalene derivatives: one-pot synthesis, hydrogen-bonded chiral
 helix, and fluorescence properties.
;
_journal_issue 21
_journal_name_full 'Organic letters'
_journal_page_first 5036
_journal_page_last 5039
_journal_paper_doi 10.1021/ol102200v
_journal_volume 12
_journal_year 2010
_chemical_formula_moiety 'C9.50 H14 N3 '
_chemical_formula_sum 'C9.5 H14 N3'
_chemical_formula_weight 170.24
_space_group_IT_number 152
_symmetry_cell_setting trigonal
_symmetry_Int_Tables_number 152
_symmetry_space_group_name_Hall 'P 31 2"'
_symmetry_space_group_name_H-M 'P 31 2 1'
_cell_angle_alpha 90.0000
_cell_angle_beta 90.0000
_cell_angle_gamma 120.0000
_cell_formula_units_Z 6
_cell_length_a 10.4770(16)
_cell_length_b 10.4770(16)
_cell_length_c 15.328(3)
_cell_measurement_reflns_used 6741
_cell_measurement_temperature 200.1
_cell_measurement_theta_max 27.5
_cell_measurement_theta_min 3.5
_cell_volume 1457.1(4)
_computing_cell_refinement PROCESS-AUTO
_computing_data_collection PROCESS-AUTO
_computing_data_reduction CrystalStructure
_computing_publication_material 'CrystalStructure 3.8'
_computing_structure_refinement SHELXL
_computing_structure_solution SIR92
_diffrn_ambient_temperature 200.1
_diffrn_detector_area_resol_mean 10.00
_diffrn_measured_fraction_theta_full 1.000
_diffrn_measured_fraction_theta_max 1.000
_diffrn_measurement_device_type 'Rigaku RAXIS-RAPID'
_diffrn_measurement_method \w
_diffrn_radiation_type 'Mo K\a'
_diffrn_radiation_wavelength 0.71075
_diffrn_reflns_av_R_equivalents 0.087
_diffrn_reflns_limit_h_max 13
_diffrn_reflns_limit_h_min -13
_diffrn_reflns_limit_k_max 13
_diffrn_reflns_limit_k_min -13
_diffrn_reflns_limit_l_max 19
_diffrn_reflns_limit_l_min -16
_diffrn_reflns_number 14390
_diffrn_reflns_theta_full 27.46
_diffrn_reflns_theta_max 27.46
_exptl_absorpt_coefficient_mu 0.073
_exptl_absorpt_correction_T_max 0.993
_exptl_absorpt_correction_T_min 0.991
_exptl_absorpt_correction_type none
_exptl_crystal_colour colorless
_exptl_crystal_density_diffrn 1.164
_exptl_crystal_density_method 'not measured'
_exptl_crystal_description block
_exptl_crystal_F_000 552.00
_exptl_crystal_size_max 0.20
_exptl_crystal_size_mid 0.10
_exptl_crystal_size_min 0.10
_refine_diff_density_max 0.20
_refine_diff_density_min -0.27
_refine_ls_extinction_method none
_refine_ls_goodness_of_fit_ref 1.126
_refine_ls_hydrogen_treatment refall
_refine_ls_number_parameters 130
_refine_ls_number_reflns 2226
_refine_ls_R_factor_gt 0.0671
_refine_ls_shift/su_max 0.0000
_refine_ls_structure_factor_coef Fsqd
_refine_ls_weighting_details 'w = 1/[\s^2^(Fo^2^)+(0.1051P)^2^+0.1594P] where P=(Fo^2^+2Fc^2^)/3'
_refine_ls_weighting_scheme calc
_refine_ls_wR_factor_ref 0.2081
_reflns_number_gt 1392
_reflns_number_total 2226
_reflns_threshold_expression F^2^>2.0\s(F^2^)
_cod_data_source_file ol102200v_si_001.cif
_cod_data_source_block TBHAP-H
_cod_original_formula_sum 'C9.50 H14 N3 '
_cod_database_code 1503278

loop_
_symmetry_equiv_pos_site_id
_symmetry_equiv_pos_as_xyz
1 +X,+Y,+Z
2 -Y,+X-Y,1/3+Z
3 -X+Y,-X,2/3+Z
4 +Y,+X,-Z
5 +X-Y,-Y,2/3-Z
6 -X,-X+Y,1/3-Z

loop_
_atom_site_label
_atom_site_type_symbol
_atom_site_fract_x
_atom_site_fract_y
_atom_site_fract_z
_atom_site_U_iso_or_equiv
_atom_site_adp_type
_atom_site_occupancy
_atom_site_symmetry_multiplicity
_atom_site_calc_flag
_atom_site_refinement_flags
N(1) N 0.0835(3) 0.0903(3) 0.3906(2) 0.0673(10) Uani 1.00 1 d .
N(2) N 0.3185(2) 0.1707(3) 0.45014(16) 0.0430(6) Uani 1.00 1 d .
N(3) N 0.4719(2) 0.0796(2) 0.39444(14) 0.0352(6) Uani 1.00 1 d .
C(1) C -0.0179(4) 0.0000 0.3333 0.0703(18) Uani 1.00 2 d S
C(2) C 0.2087(3) 0.0870(3) 0.39139(18) 0.0404(7) Uani 1.00 1 d .
C(3) C 0.4403(3) 0.1574(3) 0.45119(17) 0.0332(6) Uani 1.00 1 d .
C(4) C 0.3668(4) 0.0000 0.3333 0.0322(9) Uani 1.00 2 d S
C(5) C 0.2343(4) 0.0000 0.3333 0.0365(9) Uani 1.00 2 d S
C(6) C -0.1638(5) 0.0000 0.3333 0.104(3) Uani 1.00 2 d S
C(7) C -0.2885(13) -0.1542(17) 0.3162(14) 0.109(5) Uani 0.50 1 d P
C(8) C -0.157(2) 0.096(3) 0.261(3) 0.247(18) Uani 0.50 1 d P
C(9) C -0.182(2) 0.058(5) 0.4246(19) 0.239(16) Uani 0.50 1 d P
C(10) C 0.5533(3) 0.2387(3) 0.52268(18) 0.0372(7) Uani 1.00 1 d .
C(11) C 0.5059(4) 0.3222(4) 0.5848(2) 0.0620(11) Uani 1.00 1 d .
C(12) C 0.6995(4) 0.3481(4) 0.4810(2) 0.0661(11) Uani 1.00 1 d .
C(13) C 0.5696(4) 0.1217(4) 0.5750(2) 0.0621(10) Uani 1.00 1 d .
H(1) H 0.4905 0.4000 0.5498 0.070 Uiso 1.00 1 c R
H(2) H 0.4233 0.2571 0.6085 0.070 Uiso 1.00 1 c R
H(3) H 0.5935 0.3867 0.6387 0.070 Uiso 1.00 1 c R
H(4) H 0.7708 0.3928 0.5263 0.060 Uiso 1.00 1 c R
H(5) H 0.6942 0.4334 0.4457 0.060 Uiso 1.00 1 c R
H(6) H 0.7342 0.3027 0.4331 0.061 Uiso 1.00 1 c R
H(7) H 0.4508 0.0370 0.6071 0.065 Uiso 1.00 1 c R
H(8) H 0.6181 0.0858 0.5218 0.065 Uiso 1.00 1 c R
H(9) H 0.6415 0.1752 0.6199 0.064 Uiso 1.00 1 c R
H(10) H 0.3097 0.2313 0.4861 0.052 Uiso 0.50 1 c R

loop_
_atom_site_aniso_label
_atom_site_aniso_U_11
_atom_site_aniso_U_22
_atom_site_aniso_U_33
_atom_site_aniso_U_12
_atom_site_aniso_U_13
_atom_site_aniso_U_23
N(1) 0.0393(16) 0.091(2) 0.085(2) 0.0421(16) -0.0237(15) -0.0524(19)
N(2) 0.0323(13) 0.0548(16) 0.0436(14) 0.0232(12) -0.0074(11) -0.0180(12)
N(3) 0.0313(12) 0.0469(15) 0.0311(12) 0.0224(11) -0.0057(10) -0.0092(10)
C(1) 0.0443(18) 0.102(4) 0.084(3) 0.051(2) -0.0283(18) -0.057(3)
C(2) 0.0376(16) 0.0593(19) 0.0345(15) 0.0319(15) -0.0073(13) -0.0181(14)
C(3) 0.0272(14) 0.0416(16) 0.0245(13) 0.0126(12) -0.0021(11) -0.0029(12)
C(4) 0.0323(14) 0.043(2) 0.0249(19) 0.0215(11) -0.0018(8) -0.0036(16)
C(5) 0.0321(14) 0.046(2) 0.036(2) 0.0232(12) -0.0065(9) -0.0129(18)
C(6) 0.055(2) 0.155(7) 0.136(6) 0.078(3) -0.052(3) -0.103(6)
C(7) 0.051(5) 0.136(10) 0.143(11) 0.048(6) -0.011(8) -0.073(10)
C(8) 0.084(11) 0.23(2) 0.48(5) 0.119(14) 0.024(18) 0.18(2)
C(9) 0.168(19) 0.50(4) 0.176(16) 0.26(2) -0.088(15) -0.21(2)
C(10) 0.0335(15) 0.0415(16) 0.0311(14) 0.0145(13) -0.0067(12) -0.0071(13)
C(11) 0.060(2) 0.080(2) 0.051(2) 0.038(2) -0.0172(17) -0.0273(19)
C(12) 0.0415(19) 0.073(2) 0.051(2) 0.0042(18) -0.0059(16) -0.0095(19)
C(13) 0.077(2) 0.064(2) 0.0470(19) 0.037(2) -0.0212(19) -0.0057(16)

loop_
_atom_type_symbol
_atom_type_description
_atom_type_scat_dispersion_real
_atom_type_scat_dispersion_imag
_atom_type_scat_source
C C 0.003 0.002
;
International Tables for Crystallography
(1992, Vol. C, Tables 4.2.6.8 and 6.1.1.4)
;
H H 0.000 0.000
;
International Tables for Crystallography
(1992, Vol. C, Table 6.1.1.4)
;
N N 0.006 0.003
;
International Tables for Crystallography
(1992, Vol. C, Tables 4.2.6.8 and 6.1.1.4)
;

loop_
_geom_angle_atom_site_label_1
_geom_angle_atom_site_label_2
_geom_angle_atom_site_label_3
_geom_angle
_geom_angle_publ_flag
_geom_angle_site_symmetry_1
_geom_angle_site_symmetry_3
C(1) N(1) C(2) 115.6(3) yes . .
C(2) N(2) C(3) 118.3(3) yes . .
C(3) N(3) C(4) 116.5(2) yes . .
N(1) C(1) N(1) 127.7(3) yes . 5_555
N(1) C(1) C(6) 116.1(2) yes . .
N(1) C(1) C(6) 116.2(2) yes 5_555 .
N(1) C(2) N(2) 120.8(3) yes . .
N(1) C(2) C(5) 121.8(2) yes . .
N(2) C(2) C(5) 117.4(3) yes . .
N(2) C(3) N(3) 126.0(2) yes . .
N(2) C(3) C(10) 117.5(2) yes . .
N(3) C(3) C(10) 116.6(3) yes . .
N(3) C(4) N(3) 119.9(3) yes . 5_555
N(3) C(4) C(5) 120.1(2) yes . .
N(3) C(4) C(5) 120.07(18) yes 5_555 .
C(2) C(5) C(2) 117.3(3) yes . 5_555
C(2) C(5) C(4) 121.34(19) yes . .
C(2) C(5) C(4) 121.4(2) yes 5_555 .
C(1) C(6) C(7) 109.3(7) yes . .
C(1) C(6) C(7) 109.3(5) yes . 5_555
C(1) C(6) C(8) 107.1(10) yes . .
C(1) C(6) C(8) 107.1(13) yes . 5_555
C(1) C(6) C(9) 108.5(13) yes . .
C(1) C(6) C(9) 108.5(15) yes . 5_555
C(7) C(6) C(7) 141.3(9) yes . 5_555
C(7) C(6) C(8) 108.6(14) yes . .
C(7) C(6) C(8) 59.1(16) yes . 5_555
C(7) C(6) C(9) 111.1(14) yes . .
C(7) C(6) C(9) 55.3(16) yes . 5_555
C(7) C(6) C(8) 59.1(18) yes 5_555 .
C(7) C(6) C(8) 108.5(17) yes 5_555 5_555
C(7) C(6) C(9) 55.2(19) yes 5_555 .
C(7) C(6) C(9) 111(2) yes 5_555 5_555
C(8) C(6) C(8) 145.8(17) yes . 5_555
C(8) C(6) C(9) 112(2) yes . .
C(8) C(6) C(9) 56(2) yes . 5_555
C(8) C(6) C(9) 56(2) yes 5_555 .
C(8) C(6) C(9) 112.1(17) yes 5_555 5_555
C(9) C(6) C(9) 143(2) yes . 5_555
C(6) C(7) C(8) 59.4(12) yes . 5_555
C(6) C(7) C(9) 64.8(14) yes . 5_555
C(8) C(7) C(9) 121(2) yes 5_555 5_555
C(6) C(8) C(7) 61(2) yes . 5_555
C(6) C(8) C(9) 66(2) yes . 5_555
C(7) C(8) C(9) 122(3) yes 5_555 5_555
C(6) C(9) C(7) 59.9(13) yes . 5_555
C(6) C(9) C(8) 59(2) yes . 5_555
C(7) C(9) C(8) 116(3) yes 5_555 5_555
C(3) C(10) C(11) 112.5(3) yes . .
C(3) C(10) C(12) 109.1(2) yes . .
C(3) C(10) C(13) 107.1(2) yes . .
C(11) C(10) C(12) 108.8(2) yes . .
C(11) C(10) C(13) 109.0(2) yes . .
C(12) C(10) C(13) 110.3(3) yes . .
C(2) N(2) H(10) 120.8 no . .
C(3) N(2) H(10) 120.8 no . .
C(10) C(11) H(1) 110.1 no . .
C(10) C(11) H(2) 106.9 no . .
C(10) C(11) H(3) 112.6 no . .
H(1) C(11) H(2) 110.1 no . .
H(1) C(11) H(3) 107.0 no . .
H(2) C(11) H(3) 110.2 no . .
C(10) C(12) H(4) 108.1 no . .
C(10) C(12) H(5) 112.9 no . .
C(10) C(12) H(6) 113.9 no . .
H(4) C(12) H(5) 108.2 no . .
H(4) C(12) H(6) 111.9 no . .
H(5) C(12) H(6) 101.7 no . .
C(10) C(13) H(7) 108.1 no . .
C(10) C(13) H(8) 97.9 no . .
C(10) C(13) H(9) 105.9 no . .
H(7) C(13) H(8) 121.4 no . .
H(7) C(13) H(9) 110.7 no . .
H(8) C(13) H(9) 111.2 no . .

loop_
_geom_bond_atom_site_label_1
_geom_bond_atom_site_label_2
_geom_bond_distance
_geom_bond_publ_flag
_geom_bond_site_symmetry_2
N(1) C(1) 1.338(3) yes .
N(1) C(2) 1.328(5) yes .
N(2) C(2) 1.377(3) yes .
N(2) C(3) 1.351(4) yes .
N(3) C(3) 1.342(4) yes .
N(3) C(4) 1.367(2) yes .
C(1) C(6) 1.529(6) yes .
C(2) C(5) 1.393(4) yes .
C(3) C(10) 1.523(3) yes .
C(4) C(5) 1.388(5) yes .
C(6) C(7) 1.508(13) yes .
C(6) C(7) 1.508(19) yes 5_555
C(6) C(8) 1.48(4) yes .
C(6) C(8) 1.48(4) yes 5_555
C(6) C(9) 1.58(3) yes .
C(6) C(9) 1.58(2) yes 5_555
C(7) C(8) 1.47(5) yes 5_555
C(7) C(9) 1.43(4) yes 5_555
C(8) C(9) 1.43(5) yes 5_555
C(10) C(11) 1.535(6) yes .
C(10) C(12) 1.521(4) yes .
C(10) C(13) 1.544(6) yes .
N(2) H(10) 0.880 no .
C(11) H(1) 1.053 no .
C(11) H(2) 0.869 no .
C(11) H(3) 1.167 no .
C(12) H(4) 0.954 no .
C(12) H(5) 1.069 no .
C(12) H(6) 1.034 no .
C(13) H(7) 1.214 no .
C(13) H(8) 1.121 no .
C(13) H(9) 0.965 no .

loop_
_geom_contact_atom_site_label_1
_geom_contact_atom_site_label_2
_geom_contact_distance
_geom_contact_site_symmetry_2
N(1) N(1) 3.355(4) 4_556
N(1) N(2) 3.214(4) 4_556
N(1) C(2) 3.558(4) 4_556
N(2) N(1) 3.214(4) 4_556
N(2) N(2) 3.088(4) 4_556
N(2) C(2) 3.593(4) 4_556
N(2) C(11) 3.534(6) 4_556
C(2) N(1) 3.558(4) 4_556
C(2) N(2) 3.593(4) 4_556
C(11) N(2) 3.534(5) 4_556
N(1) H(2) 3.022 4_556
N(1) H(10) 2.773 4_556
N(2) H(1) 3.016 4_556
N(2) H(2) 3.152 4_556
N(2) H(9) 3.287 3_664
N(2) H(10) 2.290 4_556
N(3) H(4) 3.464 3_664
N(3) H(4) 3.154 4_546
N(3) H(9) 3.131 3_664
C(2) H(2) 3.299 4_556
C(2) H(9) 3.547 3_664
C(2) H(10) 2.910 4_556
C(3) H(9) 3.115 3_664
C(3) H(10) 3.429 4_556
C(4) H(4) 3.335 3_664
C(4) H(4) 3.336 4_546
C(4) H(9) 3.333 3_664
C(4) H(9) 3.333 4_546
C(5) H(9) 3.561 3_664
C(5) H(9) 3.561 4_546
C(7) H(3) 3.170 4_446
C(7) H(6) 2.840 5_455
C(7) H(7) 2.779 3_554
C(7) H(8) 3.504 5_455
C(8) H(4) 3.407 3_564
C(8) H(8) 3.342 5_455
C(9) H(6) 3.095 1_455
C(9) H(8) 2.697 1_455
C(11) H(1) 3.249 4_556
C(11) H(5) 3.176 2_655
C(11) H(6) 3.284 2_655
C(11) H(7) 3.361 6_666
C(11) H(10) 3.017 4_556
C(12) H(3) 2.825 3_664
C(12) H(7) 3.418 4_656
C(12) H(8) 3.597 4_656
C(12) H(9) 3.478 3_664
C(13) H(3) 3.499 6_656
C(13) H(4) 3.543 4_546
C(13) H(5) 3.457 2_655
H(1) N(2) 3.016 4_556
H(1) C(11) 3.249 4_556
H(1) H(1) 2.242 4_556
H(1) H(2) 3.539 4_556
H(1) H(5) 3.422 4_556
H(1) H(7) 3.209 6_666
H(1) H(9) 3.479 6_666
H(1) H(10) 2.451 4_556
H(2) N(1) 3.022 4_556
H(2) N(2) 3.152 4_556
H(2) C(2) 3.299 4_556
H(2) H(1) 3.539 4_556
H(2) H(5) 3.005 2_655
H(2) H(6) 3.492 2_655
H(2) H(7) 3.512 6_666
H(2) H(10) 2.750 4_556
H(3) C(7) 3.170 4_666
H(3) C(12) 2.825 2_655
H(3) C(13) 3.499 6_666
H(3) H(4) 3.393 2_655
H(3) H(5) 2.465 2_655
H(3) H(6) 2.174 2_655
H(3) H(7) 2.712 6_666
H(4) N(3) 3.464 2_655
H(4) N(3) 3.154 4_656
H(4) C(4) 3.335 2_655
H(4) C(8) 3.407 2_665
H(4) C(13) 3.543 4_656
H(4) H(3) 3.393 3_664
H(4) H(7) 3.261 4_656
H(4) H(8) 3.036 4_656
H(5) C(11) 3.176 3_664
H(5) C(13) 3.457 3_664
H(5) H(1) 3.422 4_556
H(5) H(2) 3.005 3_664
H(5) H(3) 2.465 3_664
H(5) H(7) 3.327 3_664
H(5) H(7) 3.596 4_656
H(5) H(8) 3.590 4_656
H(5) H(9) 2.841 3_664
H(6) C(7) 2.840 5_655
H(6) C(9) 3.095 1_655
H(6) C(11) 3.284 3_664
H(6) H(2) 3.492 3_664
H(6) H(3) 2.174 3_664
H(6) H(7) 2.816 4_656
H(6) H(8) 3.577 4_656
H(6) H(9) 3.321 3_664
H(7) C(7) 2.779 2_555
H(7) C(11) 3.361 6_656
H(7) C(12) 3.418 4_546
H(7) H(1) 3.209 6_656
H(7) H(2) 3.512 6_656
H(7) H(3) 2.712 6_656
H(7) H(4) 3.261 4_546
H(7) H(5) 3.327 2_655
H(7) H(5) 3.596 4_546
H(7) H(6) 2.816 4_546
H(8) C(7) 3.504 5_655
H(8) C(8) 3.342 5_655
H(8) C(9) 2.697 1_655
H(8) C(12) 3.597 4_546
H(8) H(4) 3.036 4_546
H(8) H(5) 3.590 4_546
H(8) H(6) 3.577 4_546
H(9) N(2) 3.287 2_655
H(9) N(3) 3.131 2_655
H(9) C(2) 3.547 2_655
H(9) C(3) 3.115 2_655
H(9) C(4) 3.333 2_655
H(9) C(5) 3.561 2_655
H(9) C(12) 3.478 2_655
H(9) H(1) 3.479 6_656
H(9) H(5) 2.841 2_655
H(9) H(6) 3.321 2_655
H(10) N(1) 2.773 4_556
H(10) N(2) 2.290 4_556
H(10) C(2) 2.910 4_556
H(10) C(3) 3.429 4_556
H(10) C(11) 3.017 4_556
H(10) H(1) 2.451 4_556
H(10) H(2) 2.750 4_556
H(10) H(10) 1.486 4_556

loop_
_geom_torsion_atom_site_label_1
_geom_torsion_atom_site_label_2
_geom_torsion_atom_site_label_3
_geom_torsion_atom_site_label_4
_geom_torsion
_geom_torsion_site_symmetry_1
_geom_torsion_site_symmetry_3
_geom_torsion_site_symmetry_4
C(1) N(1) C(2) N(2) -177.3(2) . . .
C(1) N(1) C(2) C(5) 2.8(4) . . .
C(2) N(1) C(1) N(1) -1.4(4) . . 5_555
C(2) N(1) C(1) C(6) 178.6(2) . . .
C(2) N(2) C(3) N(3) 6.6(4) . . .
C(2) N(2) C(3) C(10) -173.9(2) . . .
C(3) N(2) C(2) N(1) 176.6(2) . . .
C(3) N(2) C(2) C(5) -3.6(3) . . .
C(3) N(3) C(4) N(3) 178.7(2) . . 5_555
C(3) N(3) C(4) C(5) -1.4(2) . . .
C(4) N(3) C(3) N(2) -4.0(3) . . .
C(4) N(3) C(3) C(10) 176.45(19) . . .
N(1) C(1) C(6) C(7) -143.6(9) . . .
N(1) C(1) C(6) C(8) 98.9(16) . . .
N(1) C(1) C(6) C(9) -22.3(17) . . .
N(1) C(1) C(6) C(7) 36.4(9) . . 5_555
N(1) C(1) C(6) C(8) -81.0(16) . . 5_555
N(1) C(1) C(6) C(9) 157.7(17) . . 5_555
N(1) C(1) C(6) C(7) 36.4(9) 5_555 . .
N(1) C(1) C(6) C(8) -81.1(16) 5_555 . .
N(1) C(1) C(6) C(9) 157.7(17) 5_555 . .
N(1) C(1) C(6) C(7) -143.7(9) 5_555 . 5_555
N(1) C(1) C(6) C(8) 98.9(16) 5_555 . 5_555
N(1) C(1) C(6) C(9) -22.3(17) 5_555 . 5_555
N(1) C(2) C(5) C(2) -1.6(3) . . 5_555
N(1) C(2) C(5) C(4) 178.5(2) . . .
N(2) C(2) C(5) C(2) 178.6(2) . . 5_555
N(2) C(2) C(5) C(4) -1.4(3) . . .
N(2) C(3) C(10) C(11) 1.3(3) . . .
N(2) C(3) C(10) C(12) -119.5(3) . . .
N(2) C(3) C(10) C(13) 121.1(3) . . .
N(3) C(3) C(10) C(11) -179.1(2) . . .
N(3) C(3) C(10) C(12) 60.0(4) . . .
N(3) C(3) C(10) C(13) -59.4(3) . . .
N(3) C(4) C(5) C(2) 3.96(18) . . .
N(3) C(4) C(5) C(2) -176.00(18) . . 5_555
N(3) C(4) C(5) C(2) -176.07(18) 5_555 . .
N(3) C(4) C(5) C(2) 3.96(18) 5_555 . 5_555
C(1) C(6) C(7) C(8) 98.8(16) . . 5_555
C(1) C(6) C(7) C(9) -100(2) . . 5_555
C(1) C(6) C(7) C(8) 98.8(10) . 5_555 .
C(1) C(6) C(7) C(9) -99.5(14) . 5_555 .
C(1) C(6) C(8) C(7) -102.7(10) . . 5_555
C(1) C(6) C(8) C(9) 101.1(18) . . 5_555
C(1) C(6) C(8) C(7) -102.7(11) . 5_555 .
C(1) C(6) C(8) C(9) 101(2) . 5_555 .
C(1) C(6) C(9) C(7) 101.1(13) . . 5_555
C(1) C(6) C(9) C(8) -98.5(16) . . 5_555
C(1) C(6) C(9) C(7) 101.1(12) . 5_555 .
C(1) C(6) C(9) C(8) -98(2) . 5_555 .
C(7) C(6) C(7) C(8) -81(2) . 5_555 .
C(7) C(6) C(7) C(9) 80(2) . 5_555 .
C(7) C(6) C(7) C(8) -81(2) 5_555 . 5_555
C(7) C(6) C(7) C(9) 81(2) 5_555 . 5_555
C(7) C(6) C(8) C(7) 139.4(11) . . 5_555
C(7) C(6) C(8) C(9) -17(2) . . 5_555
C(8) C(6) C(7) C(8) -145(2) . . 5_555
C(8) C(6) C(7) C(9) 17(2) . . 5_555
C(7) C(6) C(8) C(9) -156(2) . 5_555 .
C(8) C(6) C(7) C(9) 162(2) 5_555 . 5_555
C(7) C(6) C(9) C(7) -138.7(11) . . 5_555
C(7) C(6) C(9) C(8) 22(2) . . 5_555
C(9) C(6) C(7) C(8) -21(2) . . 5_555
C(9) C(6) C(7) C(9) 141(2) . . 5_555
C(7) C(6) C(9) C(8) 160(2) . 5_555 .
C(9) C(6) C(7) C(8) -162(2) 5_555 . 5_555
C(7) C(6) C(8) C(9) -156(2) 5_555 . 5_555
C(8) C(6) C(7) C(9) 161.6(18) . 5_555 .
C(7) C(6) C(8) C(7) 139.4(13) 5_555 5_555 .
C(7) C(6) C(8) C(9) -17(2) 5_555 5_555 .
C(8) C(6) C(7) C(8) -144.7(16) 5_555 5_555 .
C(8) C(6) C(7) C(9) 17.0(19) 5_555 5_555 .
C(7) C(6) C(9) C(8) 160(2) 5_555 . 5_555
C(9) C(6) C(7) C(8) -161.6(18) . 5_555 .
C(7) C(6) C(9) C(7) -138.7(14) 5_555 5_555 .
C(7) C(6) C(9) C(8) 22(2) 5_555 5_555 .
C(9) C(6) C(7) C(8) -20.9(15) 5_555 5_555 .
C(9) C(6) C(7) C(9) 140.7(18) 5_555 5_555 .
C(8) C(6) C(8) C(7) 77(3) . 5_555 .
C(8) C(6) C(8) C(9) -79(4) . 5_555 .
C(8) C(6) C(8) C(7) 77(3) 5_555 . 5_555
C(8) C(6) C(8) C(9) -79(4) 5_555 . 5_555
C(8) C(6) C(9) C(7) -17.0(15) . . 5_555
C(8) C(6) C(9) C(8) 143.4(19) . . 5_555
C(9) C(6) C(8) C(7) 16.2(14) . . 5_555
C(9) C(6) C(8) C(9) -140(2) . . 5_555
C(8) C(6) C(9) C(7) -160(2) . 5_555 .
C(9) C(6) C(8) C(7) 156(2) 5_555 . 5_555
C(8) C(6) C(9) C(7) -160(2) 5_555 . 5_555
C(9) C(6) C(8) C(7) 156(2) . 5_555 .
C(8) C(6) C(9) C(7) -17(2) 5_555 5_555 .
C(8) C(6) C(9) C(8) 143(2) 5_555 5_555 .
C(9) C(6) C(8) C(7) 16(2) 5_555 5_555 .
C(9) C(6) C(8) C(9) -140(2) 5_555 5_555 .
C(9) C(6) C(9) C(7) -79(4) . 5_555 .
C(9) C(6) C(9) C(8) 82(3) . 5_555 .
C(9) C(6) C(9) C(7) -79(3) 5_555 . 5_555
C(9) C(6) C(9) C(8) 82(4) 5_555 . 5_555
C(6) C(7) C(8) C(9) 26(2) . 5_555 .
C(6) C(7) C(9) C(8) -19(2) . 5_555 .
C(8) C(7) C(9) C(6) 19(2) 5_555 5_555 .
C(8) C(7) C(9) C(8) 0(4) 5_555 5_555 .
C(9) C(7) C(8) C(6) -20(2) 5_555 5_555 .
C(9) C(7) C(8) C(9) 6(4) 5_555 5_555 .
C(6) C(8) C(9) C(7) 19(2) . 5_555 .
C(7) C(8) C(9) C(6) -25(2) 5_555 5_555 .
C(7) C(8) C(9) C(7) -6(4) 5_555 5_555 .
